data_7251871
loop_
_publ_author_name
'Wang, Zongkang'
'Liu, Yiting'
'Liang, Chaoying'
'Yan, Yihui'
'Yang, Linrui'
'Wang, Yan'
'Jiang, Yakun'
'Wang, Chengyu'
'Li, Yanzhong'

_publ_section_title
;
 Visible light induced 6\p electrocyclization: divergent synthesis of
 seven membered ring derivatives
;
_journal_issue 17
_journal_name_full 'Green Chemistry'
_journal_page_first 7286
_journal_page_last 7292
_journal_paper_doi 10.1039/D6GC01010E
_journal_volume 28
_journal_year 2026
_chemical_formula_moiety 'C26 H23 N O4'
_chemical_formula_sum 'C26 H23 N O4'
_chemical_formula_weight 413.45
_space_group_crystal_system monoclinic
_space_group_IT_number 14
_space_group_name_Hall '-P 2ybc'
_space_group_name_H-M_alt 'P 1 21/c 1'
_atom_sites_solution_hydrogens geom
_atom_sites_solution_primary dual
_audit_creation_date 2025-02-24
_audit_creation_method
;
Olex2 1.5
(compiled 2024.02.16 svn.r378c4104 for OlexSys, GUI svn.r6928)
;
_audit_update_record
;
2025-12-19 deposited with the CCDC.	2026-04-10 downloaded from the CCDC.
;
_cell_angle_alpha 90
_cell_angle_beta 101.8780(10)
_cell_angle_gamma 90
_cell_formula_units_Z 4
_cell_length_a 7.66980(10)
_cell_length_b 17.1761(3)
_cell_length_c 15.6420(3)
_cell_measurement_reflns_used 9972
_cell_measurement_temperature 170.00
_cell_measurement_theta_max 54.953
_cell_measurement_theta_min 3.365
_cell_volume 2016.51(6)
_computing_cell_refinement 'SAINT V8.40B (?, 2016)'
_computing_data_reduction 'SAINT V8.40B (?, 2016)'
_computing_molecular_graphics 'Olex2 1.5 (Dolomanov et al., 2009)'
_computing_publication_material 'Olex2 1.5 (Dolomanov et al., 2009)'
_computing_structure_refinement 'SHELXL 2018/3 (Sheldrick, 2015)'
_computing_structure_solution 'SHELXT 2018/2 (Sheldrick, 2018)'
_diffrn_ambient_temperature 170.00
_diffrn_measured_fraction_theta_full 0.995
_diffrn_measured_fraction_theta_max 0.995
_diffrn_measurement_device_type 'Bruker D8 Venture'
_diffrn_measurement_method '\f and \w scans'
_diffrn_radiation_type GaK\a
_diffrn_radiation_wavelength 1.34139
_diffrn_reflns_av_R_equivalents 0.0408
_diffrn_reflns_av_unetI/netI 0.0256
_diffrn_reflns_Laue_measured_fraction_full 0.995
_diffrn_reflns_Laue_measured_fraction_max 0.995
_diffrn_reflns_limit_h_max 9
_diffrn_reflns_limit_h_min -9
_diffrn_reflns_limit_k_max 20
_diffrn_reflns_limit_k_min -20
_diffrn_reflns_limit_l_max 18
_diffrn_reflns_limit_l_min -19
_diffrn_reflns_number 23279
_diffrn_reflns_point_group_measured_fraction_full 0.995
_diffrn_reflns_point_group_measured_fraction_max 0.995
_diffrn_reflns_theta_full 53.594
_diffrn_reflns_theta_max 54.929
_diffrn_reflns_theta_min 3.365
_diffrn_source_current 3.57
_diffrn_source_power 0.2491146
_diffrn_source_voltage 69.78
_diffrn_standards_number 0
_exptl_absorpt_coefficient_mu 0.473
_exptl_absorpt_correction_T_max 0.7508
_exptl_absorpt_correction_T_min 0.6568
_exptl_absorpt_correction_type multi-scan
_exptl_absorpt_process_details
;
SADABS-2016/2 (Bruker,2016/2) was used for absorption correction.
wR2(int) was 0.1250 before and 0.0558 after correction.
The Ratio of minimum to maximum transmission is 0.8748.
The \l/2 correction factor is Not present.
;
_exptl_crystal_colour colourless
_exptl_crystal_colour_primary colourless
_exptl_crystal_density_diffrn 1.362
_exptl_crystal_description block
_exptl_crystal_F_000 872
_exptl_crystal_size_max 0.17
_exptl_crystal_size_mid 0.17
_exptl_crystal_size_min 0.05
_refine_diff_density_max 0.310
_refine_diff_density_min -0.354
_refine_diff_density_rms 0.042
_refine_ls_extinction_method none
_refine_ls_goodness_of_fit_ref 1.064
_refine_ls_hydrogen_treatment constr
_refine_ls_matrix_type full
_refine_ls_number_parameters 283
_refine_ls_number_reflns 3808
_refine_ls_number_restraints 0
_refine_ls_restrained_S_all 1.064
_refine_ls_R_factor_all 0.0423
_refine_ls_R_factor_gt 0.0389
_refine_ls_shift/su_max 0.001
_refine_ls_shift/su_mean 0.000
_refine_ls_structure_factor_coef Fsqd
_refine_ls_weighting_details 'w=1/[\s^2^(Fo^2^)+(0.0502P)^2^+0.9448P] where P=(Fo^2^+2Fc^2^)/3'
_refine_ls_weighting_scheme calc
_refine_ls_wR_factor_gt 0.1018
_refine_ls_wR_factor_ref 0.1047
_reflns_Friedel_coverage 0.000
_reflns_number_gt 3471
_reflns_number_total 3808
_reflns_threshold_expression 'I > 2\s(I)'
_cod_data_source_file d6gc01010e2.cif
_cod_data_source_block mj25064_0m
_cod_depositor_comments 'Adding full bibliography for 7251870--7251872.cif.'
_cod_database_code 7251871
_shelx_shelxl_version_number 2018/3
_shelx_space_group_comment
;
The symmetry employed for this shelxl refinement is uniquely defined
by the following loop, which should always be used as a source of
symmetry information in preference to the above space-group names.
They are only intended as comments.
;
_shelx_estimated_absorpt_t_max 0.977
_shelx_estimated_absorpt_t_min 0.924
_olex2_refinement_description
;
1. Fixed Uiso
 At 1.2 times of:
  All C(H) groups, All C(H,H) groups
 At 1.5 times of:
  All C(H,H,H) groups, All O(H) groups
2.a Secondary CH2 refined with riding coordinates:
 C13(H13A,H13B), C14(H14A,H14B), C15(H15A,H15B), C25(H25A,H25B)
2.b Aromatic/amide H refined with riding coordinates:
 C3(H3), C4(H4), C5(H5), C6(H6), C19(H19), C20(H20), C21(H21), C22(H22)
2.c Idealised Me refined as rotating group:
 C1(H1A,H1B,H1C), C26(H26A,H26B,H26C)
2.d Idealised tetrahedral OH refined as rotating group:
 O1(H1)
;
_olex2_submission_special_instructions 'No special instructions were received'

loop_
_space_group_symop_operation_xyz
'x, y, z'
'-x, y+1/2, -z+1/2'
'-x, -y, -z'
'x, -y-1/2, z-1/2'

loop_
_atom_site_label
_atom_site_type_symbol
_atom_site_fract_x
_atom_site_fract_y
_atom_site_fract_z
_atom_site_U_iso_or_equiv
_atom_site_adp_type
_atom_site_occupancy
_atom_site_site_symmetry_order
_atom_site_calc_flag
_atom_site_refinement_flags_posn
_atom_site_refinement_flags_adp
_atom_site_refinement_flags_occupancy
_atom_site_disorder_assembly
_atom_site_disorder_group
O1 O -0.04445(13) 0.37517(6) 0.26345(7) 0.0282(2) Uani 1 1 d . . . . .
H1 H -0.074233 0.348932 0.217444 0.042 Uiso 1 1 calc R U . . .
O2 O -0.03414(13) 0.31990(6) 0.11951(7) 0.0281(2) Uani 1 1 d . . . . .
O3 O 0.70315(14) 0.48188(7) 0.08939(7) 0.0347(3) Uani 1 1 d . . . . .
O4 O 0.65385(12) 0.54488(6) 0.20799(6) 0.0243(2) Uani 1 1 d . . . . .
N1 N 0.15959(15) 0.44655(7) 0.41743(7) 0.0229(3) Uani 1 1 d . . . . .
C1 C 0.1108(2) 0.37056(8) 0.44773(10) 0.0290(3) Uani 1 1 d . . . . .
H1A H -0.012961 0.372073 0.455170 0.044 Uiso 1 1 calc R U . . .
H1B H 0.189513 0.358058 0.503740 0.044 Uiso 1 1 calc R U . . .
H1C H 0.123106 0.330655 0.404590 0.044 Uiso 1 1 calc R U . . .
C2 C 0.23785(18) 0.50446(8) 0.47303(9) 0.0231(3) Uani 1 1 d . . . . .
C3 C 0.2748(2) 0.50610(9) 0.56445(10) 0.0295(3) Uani 1 1 d . . . . .
H3 H 0.240283 0.464503 0.597408 0.035 Uiso 1 1 calc R U . . .
C4 C 0.3632(2) 0.57036(10) 0.60488(10) 0.0326(4) Uani 1 1 d . . . . .
H4 H 0.389719 0.573090 0.666862 0.039 Uiso 1 1 calc R U . . .
C5 C 0.4148(2) 0.63185(9) 0.55635(10) 0.0303(3) Uani 1 1 d . . . . .
H5 H 0.477003 0.675000 0.586135 0.036 Uiso 1 1 calc R U . . .
C6 C 0.37685(18) 0.63075(8) 0.46616(10) 0.0259(3) Uani 1 1 d . . . . .
H6 H 0.411198 0.672869 0.433875 0.031 Uiso 1 1 calc R U . . .
C7 C 0.28639(17) 0.56610(8) 0.42299(9) 0.0215(3) Uani 1 1 d . . . . .
C8 C 0.23820(17) 0.54291(8) 0.33290(9) 0.0194(3) Uani 1 1 d . . . . .
C9 C 0.16318(17) 0.46898(8) 0.33273(9) 0.0200(3) Uani 1 1 d . . . . .
C10 C 0.08970(17) 0.42043(8) 0.25715(9) 0.0208(3) Uani 1 1 d . . . . .
C11 C 0.16318(17) 0.41945(7) 0.18241(9) 0.0196(3) Uani 1 1 d . . . . .
C12 C 0.09374(17) 0.36593(8) 0.11403(9) 0.0217(3) Uani 1 1 d . . . . .
C13 C 0.17444(19) 0.36212(8) 0.03466(9) 0.0253(3) Uani 1 1 d . . . . .
H13A H 0.180653 0.415381 0.011276 0.030 Uiso 1 1 calc R U . . .
H13B H 0.096084 0.330789 -0.010773 0.030 Uiso 1 1 calc R U . . .
C14 C 0.36266(19) 0.32623(9) 0.05338(11) 0.0311(3) Uani 1 1 d . . . . .
H14A H 0.351607 0.268854 0.055137 0.037 Uiso 1 1 calc R U . . .
H14B H 0.421620 0.339334 0.004573 0.037 Uiso 1 1 calc R U . . .
C15 C 0.48183(18) 0.35382(8) 0.13942(10) 0.0253(3) Uani 1 1 d . . . . .
H15A H 0.449762 0.324610 0.188533 0.030 Uiso 1 1 calc R U . . .
H15B H 0.607521 0.341664 0.138305 0.030 Uiso 1 1 calc R U . . .
C16 C 0.46517(17) 0.44018(8) 0.15544(8) 0.0192(3) Uani 1 1 d . . . . .
C17 C 0.31604(17) 0.47037(7) 0.17476(8) 0.0183(3) Uani 1 1 d . . . . .
C18 C 0.28442(16) 0.55555(7) 0.17955(9) 0.0183(3) Uani 1 1 d . . . . .
C19 C 0.28475(17) 0.60099(8) 0.10525(9) 0.0208(3) Uani 1 1 d . . . . .
H19 H 0.301899 0.576918 0.052924 0.025 Uiso 1 1 calc R U . . .
C20 C 0.26020(18) 0.68089(8) 0.10757(9) 0.0241(3) Uani 1 1 d . . . . .
H20 H 0.260953 0.711448 0.057023 0.029 Uiso 1 1 calc R U . . .
C21 C 0.23453(18) 0.71615(8) 0.18387(9) 0.0240(3) Uani 1 1 d . . . . .
H21 H 0.220918 0.771041 0.186020 0.029 Uiso 1 1 calc R U . . .
C22 C 0.22872(17) 0.67122(8) 0.25714(9) 0.0216(3) Uani 1 1 d . . . . .
H22 H 0.209192 0.695801 0.308760 0.026 Uiso 1 1 calc R U . . .
C23 C 0.25127(16) 0.59001(8) 0.25613(8) 0.0182(3) Uani 1 1 d . . . . .
C24 C 0.61849(17) 0.49036(8) 0.14560(9) 0.0203(3) Uani 1 1 d . . . . .
C25 C 0.7804(2) 0.60479(10) 0.19772(12) 0.0356(4) Uani 1 1 d . . . . .
H25A H 0.759990 0.621387 0.135849 0.043 Uiso 1 1 calc R U . . .
H25B H 0.903189 0.584086 0.214494 0.043 Uiso 1 1 calc R U . . .
C26 C 0.7595(3) 0.67116(12) 0.25288(18) 0.0634(7) Uani 1 1 d . . . . .
H26A H 0.632816 0.684256 0.245130 0.095 Uiso 1 1 calc R U . . .
H26B H 0.824588 0.715932 0.236376 0.095 Uiso 1 1 calc R U . . .
H26C H 0.806920 0.657908 0.314191 0.095 Uiso 1 1 calc R U . . .

loop_
_atom_site_aniso_label
_atom_site_aniso_U_11
_atom_site_aniso_U_22
_atom_site_aniso_U_33
_atom_site_aniso_U_23
_atom_site_aniso_U_13
_atom_site_aniso_U_12
O1 0.0269(5) 0.0287(5) 0.0303(6) -0.0019(4) 0.0087(4) -0.0118(4)
O2 0.0248(5) 0.0244(5) 0.0340(6) -0.0032(4) 0.0030(4) -0.0088(4)
O3 0.0335(6) 0.0386(6) 0.0372(6) -0.0109(5) 0.0194(5) -0.0079(5)
O4 0.0214(5) 0.0255(5) 0.0264(5) -0.0057(4) 0.0059(4) -0.0075(4)
N1 0.0246(6) 0.0224(6) 0.0229(6) 0.0030(5) 0.0074(5) 0.0001(5)
C1 0.0331(8) 0.0252(7) 0.0298(8) 0.0080(6) 0.0090(6) 0.0004(6)
C2 0.0202(6) 0.0259(7) 0.0237(7) 0.0002(5) 0.0055(5) 0.0055(5)
C3 0.0330(8) 0.0338(8) 0.0227(7) 0.0038(6) 0.0078(6) 0.0108(6)
C4 0.0333(8) 0.0426(9) 0.0202(7) -0.0041(6) 0.0018(6) 0.0133(7)
C5 0.0273(7) 0.0330(8) 0.0285(8) -0.0101(6) 0.0005(6) 0.0071(6)
C6 0.0230(7) 0.0257(7) 0.0284(7) -0.0048(6) 0.0041(6) 0.0018(5)
C7 0.0184(6) 0.0239(7) 0.0224(7) -0.0016(5) 0.0046(5) 0.0038(5)
C8 0.0163(6) 0.0204(6) 0.0219(7) -0.0014(5) 0.0047(5) 0.0008(5)
C9 0.0179(6) 0.0219(7) 0.0209(6) 0.0013(5) 0.0056(5) 0.0008(5)
C10 0.0193(6) 0.0168(6) 0.0261(7) 0.0020(5) 0.0042(5) -0.0013(5)
C11 0.0182(6) 0.0164(6) 0.0239(7) 0.0004(5) 0.0033(5) -0.0009(5)
C12 0.0183(6) 0.0181(6) 0.0266(7) 0.0000(5) 0.0001(5) 0.0000(5)
C13 0.0240(7) 0.0263(7) 0.0242(7) -0.0064(5) 0.0015(5) -0.0032(5)
C14 0.0262(7) 0.0283(8) 0.0389(9) -0.0145(6) 0.0064(6) -0.0004(6)
C15 0.0210(7) 0.0192(7) 0.0344(8) -0.0030(6) 0.0025(6) 0.0020(5)
C16 0.0192(6) 0.0186(6) 0.0188(6) -0.0014(5) 0.0016(5) -0.0008(5)
C17 0.0194(6) 0.0183(6) 0.0164(6) -0.0007(5) 0.0023(5) -0.0024(5)
C18 0.0137(6) 0.0182(6) 0.0229(7) -0.0015(5) 0.0034(5) -0.0027(5)
C19 0.0201(6) 0.0217(7) 0.0211(7) -0.0014(5) 0.0056(5) -0.0018(5)
C20 0.0243(7) 0.0218(7) 0.0259(7) 0.0038(5) 0.0046(5) -0.0011(5)
C21 0.0239(7) 0.0161(6) 0.0321(7) 0.0008(5) 0.0058(6) 0.0018(5)
C22 0.0195(6) 0.0205(7) 0.0255(7) -0.0039(5) 0.0062(5) 0.0005(5)
C23 0.0138(6) 0.0193(6) 0.0217(6) -0.0008(5) 0.0040(5) -0.0021(5)
C24 0.0180(6) 0.0216(7) 0.0207(6) -0.0012(5) 0.0025(5) 0.0018(5)
C25 0.0274(8) 0.0321(8) 0.0500(10) -0.0094(7) 0.0145(7) -0.0135(6)
C26 0.0592(13) 0.0394(11) 0.1010(18) -0.0298(11) 0.0384(13) -0.0249(10)

loop_
_atom_type_symbol
_atom_type_description
_atom_type_scat_dispersion_real
_atom_type_scat_dispersion_imag
_atom_type_scat_source
C C 0.0137 0.0067 'International Tables Vol C Tables 4.2.6.8 and 6.1.1.4'
H H 0.0000 0.0000 'International Tables Vol C Tables 4.2.6.8 and 6.1.1.4'
N N 0.0241 0.0134 'International Tables Vol C Tables 4.2.6.8 and 6.1.1.4'
O O 0.0389 0.0241 'International Tables Vol C Tables 4.2.6.8 and 6.1.1.4'

loop_
_geom_angle_atom_site_label_1
_geom_angle_atom_site_label_2
_geom_angle_atom_site_label_3
_geom_angle
_geom_angle_site_symmetry_1
_geom_angle_site_symmetry_3
_geom_angle_publ_flag
C10 O1 H1 109.5 . . ?
C24 O4 C25 117.16(11) . . ?
C2 N1 C1 123.21(12) . . ?
C2 N1 C9 108.16(11) . . ?
C9 N1 C1 127.92(12) . . ?
N1 C1 H1A 109.5 . . ?
N1 C1 H1B 109.5 . . ?
N1 C1 H1C 109.5 . . ?
H1A C1 H1B 109.5 . . ?
H1A C1 H1C 109.5 . . ?
H1B C1 H1C 109.5 . . ?
N1 C2 C3 129.12(14) . . ?
N1 C2 C7 108.81(12) . . ?
C3 C2 C7 122.03(14) . . ?
C2 C3 H3 121.3 . . ?
C4 C3 C2 117.50(14) . . ?
C4 C3 H3 121.3 . . ?
C3 C4 H4 119.3 . . ?
C3 C4 C5 121.39(14) . . ?
C5 C4 H4 119.3 . . ?
C4 C5 H5 119.4 . . ?
C6 C5 C4 121.23(14) . . ?
C6 C5 H5 119.4 . . ?
C5 C6 H6 120.6 . . ?
C5 C6 C7 118.74(14) . . ?
C7 C6 H6 120.6 . . ?
C2 C7 C8 106.96(12) . . ?
C6 C7 C2 119.11(13) . . ?
C6 C7 C8 133.74(13) . . ?
C7 C8 C23 127.01(12) . . ?
C9 C8 C7 106.09(12) . . ?
C9 C8 C23 126.73(12) . . ?
N1 C9 C8 109.94(12) . . ?
N1 C9 C10 122.31(12) . . ?
C8 C9 C10 127.71(12) . . ?
O1 C10 C9 117.12(12) . . ?
O1 C10 C11 120.93(12) . . ?
C11 C10 C9 121.90(12) . . ?
C10 C11 C12 118.79(12) . . ?
C10 C11 C17 121.34(12) . . ?
C12 C11 C17 119.81(12) . . ?
O2 C12 C11 121.47(13) . . ?
O2 C12 C13 118.86(12) . . ?
C11 C12 C13 119.66(12) . . ?
C12 C13 H13A 109.0 . . ?
C12 C13 H13B 109.0 . . ?
C12 C13 C14 112.99(12) . . ?
H13A C13 H13B 107.8 . . ?
C14 C13 H13A 109.0 . . ?
C14 C13 H13B 109.0 . . ?
C13 C14 H14A 108.7 . . ?
C13 C14 H14B 108.7 . . ?
H14A C14 H14B 107.6 . . ?
C15 C14 C13 114.06(12) . . ?
C15 C14 H14A 108.7 . . ?
C15 C14 H14B 108.7 . . ?
C14 C15 H15A 109.0 . . ?
C14 C15 H15B 109.0 . . ?
H15A C15 H15B 107.8 . . ?
C16 C15 C14 113.05(12) . . ?
C16 C15 H15A 109.0 . . ?
C16 C15 H15B 109.0 . . ?
C17 C16 C15 121.28(12) . . ?
C17 C16 C24 121.69(12) . . ?
C24 C16 C15 116.99(11) . . ?
C11 C17 C18 115.79(11) . . ?
C16 C17 C11 120.81(12) . . ?
C16 C17 C18 123.04(12) . . ?
C19 C18 C17 118.57(12) . . ?
C19 C18 C23 120.27(12) . . ?
C23 C18 C17 121.14(12) . . ?
C18 C19 H19 119.8 . . ?
C20 C19 C18 120.43(13) . . ?
C20 C19 H19 119.8 . . ?
C19 C20 H20 120.1 . . ?
C19 C20 C21 119.88(13) . . ?
C21 C20 H20 120.1 . . ?
C20 C21 H21 120.0 . . ?
C20 C21 C22 120.07(13) . . ?
C22 C21 H21 120.0 . . ?
C21 C22 H22 119.4 . . ?
C21 C22 C23 121.11(13) . . ?
C23 C22 H22 119.4 . . ?
C18 C23 C8 121.31(12) . . ?
C18 C23 C22 118.14(12) . . ?
C22 C23 C8 120.54(12) . . ?
O3 C24 O4 123.89(12) . . ?
O3 C24 C16 124.09(12) . . ?
O4 C24 C16 112.00(11) . . ?
O4 C25 H25A 109.8 . . ?
O4 C25 H25B 109.8 . . ?
O4 C25 C26 109.41(13) . . ?
H25A C25 H25B 108.2 . . ?
C26 C25 H25A 109.8 . . ?
C26 C25 H25B 109.8 . . ?
C25 C26 H26A 109.5 . . ?
C25 C26 H26B 109.5 . . ?
C25 C26 H26C 109.5 . . ?
H26A C26 H26B 109.5 . . ?
H26A C26 H26C 109.5 . . ?
H26B C26 H26C 109.5 . . ?

loop_
_geom_bond_atom_site_label_1
_geom_bond_atom_site_label_2
_geom_bond_distance
_geom_bond_site_symmetry_2
_geom_bond_publ_flag
O1 H1 0.8400 . ?
O1 C10 1.3094(16) . ?
O2 C12 1.2764(17) . ?
O3 C24 1.2046(17) . ?
O4 C24 1.3394(16) . ?
O4 C25 1.4461(17) . ?
N1 C1 1.4634(18) . ?
N1 C2 1.3751(18) . ?
N1 C9 1.3855(17) . ?
C1 H1A 0.9800 . ?
C1 H1B 0.9800 . ?
C1 H1C 0.9800 . ?
C2 C3 1.400(2) . ?
C2 C7 1.411(2) . ?
C3 H3 0.9500 . ?
C3 C4 1.379(2) . ?
C4 H4 0.9500 . ?
C4 C5 1.404(2) . ?
C5 H5 0.9500 . ?
C5 C6 1.381(2) . ?
C6 H6 0.9500 . ?
C6 C7 1.406(2) . ?
C7 C8 1.4375(19) . ?
C8 C9 1.3938(19) . ?
C8 C23 1.4685(18) . ?
C9 C10 1.4617(19) . ?
C10 C11 1.3985(19) . ?
C11 C12 1.4276(19) . ?
C11 C17 1.4871(17) . ?
C12 C13 1.498(2) . ?
C13 H13A 0.9900 . ?
C13 H13B 0.9900 . ?
C13 C14 1.541(2) . ?
C14 H14A 0.9900 . ?
C14 H14B 0.9900 . ?
C14 C15 1.538(2) . ?
C15 H15A 0.9900 . ?
C15 H15B 0.9900 . ?
C15 C16 1.5143(18) . ?
C16 C17 1.3456(19) . ?
C16 C24 1.4912(18) . ?
C17 C18 1.4875(18) . ?
C18 C19 1.4003(19) . ?
C18 C23 1.4055(18) . ?
C19 H19 0.9500 . ?
C19 C20 1.3868(19) . ?
C20 H20 0.9500 . ?
C20 C21 1.388(2) . ?
C21 H21 0.9500 . ?
C21 C22 1.390(2) . ?
C22 H22 0.9500 . ?
C22 C23 1.4060(19) . ?
C25 H25A 0.9900 . ?
C25 H25B 0.9900 . ?
C25 C26 1.458(3) . ?
C26 H26A 0.9800 . ?
C26 H26B 0.9800 . ?
C26 H26C 0.9800 . ?

loop_
_geom_torsion_atom_site_label_1
_geom_torsion_atom_site_label_2
_geom_torsion_atom_site_label_3
_geom_torsion_atom_site_label_4
_geom_torsion
_geom_torsion_site_symmetry_1
_geom_torsion_site_symmetry_2
_geom_torsion_site_symmetry_3
_geom_torsion_site_symmetry_4
_geom_torsion_publ_flag
O1 C10 C11 C12 -2.35(19) . . . . ?
O1 C10 C11 C17 -179.73(12) . . . . ?
O2 C12 C13 C14 -108.33(14) . . . . ?
N1 C2 C3 C4 176.78(14) . . . . ?
N1 C2 C7 C6 -177.05(12) . . . . ?
N1 C2 C7 C8 -1.37(15) . . . . ?
N1 C9 C10 O1 29.99(18) . . . . ?
N1 C9 C10 C11 -147.37(13) . . . . ?
C1 N1 C2 C3 -4.6(2) . . . . ?
C1 N1 C2 C7 173.16(12) . . . . ?
C1 N1 C9 C8 -172.59(13) . . . . ?
C1 N1 C9 C10 9.7(2) . . . . ?
C2 N1 C9 C8 -2.12(15) . . . . ?
C2 N1 C9 C10 -179.81(12) . . . . ?
C2 C3 C4 C5 -0.2(2) . . . . ?
C2 C7 C8 C9 0.08(14) . . . . ?
C2 C7 C8 C23 175.42(12) . . . . ?
C3 C2 C7 C6 0.9(2) . . . . ?
C3 C2 C7 C8 176.57(12) . . . . ?
C3 C4 C5 C6 0.9(2) . . . . ?
C4 C5 C6 C7 -0.7(2) . . . . ?
C5 C6 C7 C2 -0.2(2) . . . . ?
C5 C6 C7 C8 -174.46(14) . . . . ?
C6 C7 C8 C9 174.85(15) . . . . ?
C6 C7 C8 C23 -9.8(2) . . . . ?
C7 C2 C3 C4 -0.7(2) . . . . ?
C7 C8 C9 N1 1.24(15) . . . . ?
C7 C8 C9 C10 178.77(12) . . . . ?
C7 C8 C23 C18 148.91(13) . . . . ?
C7 C8 C23 C22 -31.82(19) . . . . ?
C8 C9 C10 O1 -147.27(13) . . . . ?
C8 C9 C10 C11 35.4(2) . . . . ?
C9 N1 C2 C3 -175.61(14) . . . . ?
C9 N1 C2 C7 2.14(15) . . . . ?
C9 C8 C23 C18 -36.69(19) . . . . ?
C9 C8 C23 C22 142.58(14) . . . . ?
C9 C10 C11 C12 174.91(12) . . . . ?
C9 C10 C11 C17 -2.46(19) . . . . ?
C10 C11 C12 O2 0.65(19) . . . . ?
C10 C11 C12 C13 -178.03(12) . . . . ?
C10 C11 C17 C16 126.22(14) . . . . ?
C10 C11 C17 C18 -60.54(16) . . . . ?
C11 C12 C13 C14 70.39(16) . . . . ?
C11 C17 C18 C19 -114.08(13) . . . . ?
C11 C17 C18 C23 64.67(16) . . . . ?
C12 C11 C17 C16 -51.13(18) . . . . ?
C12 C11 C17 C18 122.11(13) . . . . ?
C12 C13 C14 C15 -41.93(17) . . . . ?
C13 C14 C15 C16 -41.67(18) . . . . ?
C14 C15 C16 C17 70.11(17) . . . . ?
C14 C15 C16 C24 -107.70(14) . . . . ?
C15 C16 C17 C11 0.97(19) . . . . ?
C15 C16 C17 C18 -171.76(12) . . . . ?
C15 C16 C24 O3 39.41(19) . . . . ?
C15 C16 C24 O4 -139.07(12) . . . . ?
C16 C17 C18 C19 58.99(17) . . . . ?
C16 C17 C18 C23 -122.26(14) . . . . ?
C17 C11 C12 O2 178.07(12) . . . . ?
C17 C11 C12 C13 -0.62(19) . . . . ?
C17 C16 C24 O3 -138.40(15) . . . . ?
C17 C16 C24 O4 43.12(17) . . . . ?
C17 C18 C19 C20 -178.40(12) . . . . ?
C17 C18 C23 C8 -2.91(18) . . . . ?
C17 C18 C23 C22 177.80(11) . . . . ?
C18 C19 C20 C21 -0.2(2) . . . . ?
C19 C18 C23 C8 175.81(12) . . . . ?
C19 C18 C23 C22 -3.48(18) . . . . ?
C19 C20 C21 C22 -1.7(2) . . . . ?
C20 C21 C22 C23 1.0(2) . . . . ?
C21 C22 C23 C8 -177.71(12) . . . . ?
C21 C22 C23 C18 1.58(19) . . . . ?
C23 C8 C9 N1 -174.11(12) . . . . ?
C23 C8 C9 C10 3.4(2) . . . . ?
C23 C18 C19 C20 2.85(19) . . . . ?
C24 O4 C25 C26 161.43(16) . . . . ?
C24 C16 C17 C11 178.68(11) . . . . ?
C24 C16 C17 C18 5.9(2) . . . . ?
C25 O4 C24 O3 11.1(2) . . . . ?
C25 O4 C24 C16 -170.39(12) . . . . ?
